data_4024292
loop_
_publ_author_name
'Yan Huang'
'Qiong Li'
'Tian-Liang Liu'
'Peng-Fei Xu'

_publ_contact_author_email huangyan03@lzu.cn
_publ_contact_author_name 'Pengfei Xu'
_publ_section_title
;
Diastereoselective Synthesis of \b-Substituted-\a,\g-Diaminobutyric Acids
and Pyrrolidines Containing Multichiral Centers
;
_journal_name_full 'Journal of Organic Chemistry'
_journal_page_first 1252
_journal_page_last 1258
_journal_paper_doi 10.1021/jo8023076
_journal_volume 74
_journal_year 2009
_chemical_absolute_configuration rm
_chemical_formula_sum 'C17 H26 N2 O4'
_chemical_formula_weight 322.40
_chemical_name_systematic
; 
 ? 
;
_space_group_IT_number 19
_symmetry_cell_setting orthorhombic
_symmetry_space_group_name_Hall 'P 2ac 2ab'
_symmetry_space_group_name_H-M 'P 21 21 21'
_atom_sites_solution_hydrogens geom
_atom_sites_solution_primary direct
_atom_sites_solution_secondary difmap
_audit_creation_method SHELXL-97
_cell_angle_alpha 90.00
_cell_angle_beta 90.00
_cell_angle_gamma 90.00
_cell_formula_units_Z 4
_cell_length_a 6.9085(9)
_cell_length_b 10.4624(14)
_cell_length_c 23.366(3)
_cell_measurement_reflns_used 3901
_cell_measurement_temperature 294(2)
_cell_measurement_theta_max 24.98
_cell_measurement_theta_min 2.61
_cell_volume 1688.9(4)
_computing_cell_refinement 'Bruker SMART'
_computing_data_collection 'Bruker SMART'
_computing_data_reduction 'Bruker SAINT'
_computing_molecular_graphics 'Bruker SHELXTL'
_computing_publication_material 'Bruker SHELXTL'
_computing_structure_refinement 'SHELXL-97 (Sheldrick, 1997)'
_computing_structure_solution 'SHELXS-97 (Sheldrick, 1990)'
_diffrn_ambient_temperature 294(2)
_diffrn_measured_fraction_theta_full 0.999
_diffrn_measured_fraction_theta_max 0.999
_diffrn_measurement_device_type 'CCD area detector'
_diffrn_measurement_method 'phi and omega scans'
_diffrn_radiation_monochromator graphite
_diffrn_radiation_source 'fine-focus sealed tube'
_diffrn_radiation_type MoK\a
_diffrn_radiation_wavelength 0.71073
_diffrn_reflns_av_R_equivalents 0.0300
_diffrn_reflns_av_sigmaI/netI 0.0316
_diffrn_reflns_limit_h_max 7
_diffrn_reflns_limit_h_min -8
_diffrn_reflns_limit_k_max 13
_diffrn_reflns_limit_k_min -12
_diffrn_reflns_limit_l_max 29
_diffrn_reflns_limit_l_min -27
_diffrn_reflns_number 9468
_diffrn_reflns_theta_full 26.24
_diffrn_reflns_theta_max 26.24
_diffrn_reflns_theta_min 1.74
_exptl_absorpt_coefficient_mu 0.090
_exptl_absorpt_correction_T_max 0.982
_exptl_absorpt_correction_T_min 0.975
_exptl_absorpt_correction_type multi-scan
_exptl_absorpt_process_details SADABS
_exptl_crystal_colour colourless
_exptl_crystal_density_diffrn 1.268
_exptl_crystal_density_meas ?
_exptl_crystal_density_method 'not measured'
_exptl_crystal_F_000 696
_exptl_crystal_size_max 0.28
_exptl_crystal_size_mid 0.24
_exptl_crystal_size_min 0.20
_refine_diff_density_max 0.147
_refine_diff_density_min -0.216
_refine_diff_density_rms 0.038
_refine_ls_abs_structure_details 'Flack H D (1983), Acta Cryst. A39, 876-881'
_refine_ls_abs_structure_Flack 0.3(13)
_refine_ls_extinction_method none
_refine_ls_goodness_of_fit_ref 1.032
_refine_ls_hydrogen_treatment mixed
_refine_ls_matrix_type full
_refine_ls_number_parameters 217
_refine_ls_number_reflns 3385
_refine_ls_number_restraints 1
_refine_ls_restrained_S_all 1.032
_refine_ls_R_factor_all 0.0546
_refine_ls_R_factor_gt 0.0408
_refine_ls_shift/su_max 0.004
_refine_ls_shift/su_mean 0.001
_refine_ls_structure_factor_coef Fsqd
_refine_ls_weighting_details 'calc w=1/[\s^2^(Fo^2^)+(0.0566P)^2^+0.1230P] where P=(Fo^2^+2Fc^2^)/3'
_refine_ls_weighting_scheme calc
_refine_ls_wR_factor_gt 0.0946
_refine_ls_wR_factor_ref 0.1021
_reflns_number_gt 2761
_reflns_number_total 3385
_reflns_threshold_expression >2sigma(I)
_cod_data_source_file jo8023076_si_007.cif
_cod_data_source_block 050915b
_cod_depositor_comments
;
The following automatic conversions were performed:
'_symmetry_cell_setting' value 'Orthorhombic' changed to 'orthorhombic'
according to '/home/saulius/struct/CIF-dictionaries/cif_core.dic'
dictionary named 'cif_core.dic' version 2.4.1 from
2010-06-29.

'_exptl_absorpt_correction_type' value 'MULTI-SCAN' changed
to 'multi-scan' according to
'/home/saulius/struct/CIF-dictionaries/cif_core.dic' dictionary named
'cif_core.dic' version 2.4.1 from 2010-06-29.

Automatic conversion script
Id: cif_fix_enum 1527 2010-12-29 10:47:43Z saulius 

The following automatic conversions were performed:

'_exptl_crystal_density_meas' value 'NONE' was changed to '?' - the
value is perceived as not measured.

Automatic conversion script
Id: cif_fix_values 3008 2015-01-20 13:52:24Z robertas 
;
_cod_original_sg_symbol_H-M P2(1)2(1)2(1)
_cod_database_code 4024292

loop_
_symmetry_equiv_pos_as_xyz
'x, y, z'
'-x+1/2, -y, z+1/2'
'-x, y+1/2, -z+1/2'
'x+1/2, -y+1/2, -z'

loop_
_atom_site_label
_atom_site_type_symbol
_atom_site_fract_x
_atom_site_fract_y
_atom_site_fract_z
_atom_site_U_iso_or_equiv
_atom_site_adp_type
_atom_site_occupancy
_atom_site_symmetry_multiplicity
_atom_site_calc_flag
_atom_site_refinement_flags
_atom_site_disorder_assembly
_atom_site_disorder_group
O1 O 0.04443(18) -0.05231(12) 0.14538(6) 0.0430(3) Uani 1 1 d . . .
O2 O 0.3202(3) 0.40397(15) 0.13141(8) 0.0748(5) Uani 1 1 d . . .
O3 O 0.6000(2) 0.34760(18) 0.15993(11) 0.0929(7) Uani 1 1 d . . .
O4 O -0.2020(2) -0.00910(16) 0.20184(7) 0.0616(4) Uani 1 1 d . . .
N1 N 0.0523(2) 0.18832(15) 0.11789(7) 0.0371(4) Uani 1 1 d D . .
N2 N 0.4308(3) 0.32585(16) 0.15144(8) 0.0524(5) Uani 1 1 d . . .
C1 C 0.2483(3) -0.21561(19) 0.06630(10) 0.0546(6) Uani 1 1 d . . .
H1A H 0.1098 -0.2224 0.0673 0.082 Uiso 1 1 calc R . .
H1B H 0.3026 -0.2637 0.0974 0.082 Uiso 1 1 calc R . .
H1C H 0.2957 -0.2488 0.0307 0.082 Uiso 1 1 calc R . .
C2 C 0.3064(3) -0.07650(17) 0.07200(8) 0.0380(4) Uani 1 1 d . . .
C3 C 0.5264(3) -0.0525(2) 0.07294(9) 0.0478(5) Uani 1 1 d . . .
H3A H 0.5913 -0.1039 0.0442 0.057 Uiso 1 1 calc R . .
H3B H 0.5802 -0.0725 0.1102 0.057 Uiso 1 1 calc R . .
C4 C 0.5483(3) 0.0918(2) 0.05951(9) 0.0492(5) Uani 1 1 d . . .
H4A H 0.6139 0.1363 0.0903 0.059 Uiso 1 1 calc R . .
H4B H 0.6188 0.1052 0.0241 0.059 Uiso 1 1 calc R . .
C5 C 0.3363(3) 0.13562(18) 0.05399(8) 0.0403(4) Uani 1 1 d . . .
H5 H 0.3193 0.2163 0.0333 0.048 Uiso 1 1 calc R . .
C6 C 0.2412(3) 0.01791(19) 0.02439(8) 0.0404(4) Uani 1 1 d . . .
C7 C 0.0224(3) 0.0239(2) 0.01474(9) 0.0515(5) Uani 1 1 d . . .
H7A H -0.0194 -0.0520 -0.0048 0.077 Uiso 1 1 calc R . .
H7B H -0.0084 0.0975 -0.0081 0.077 Uiso 1 1 calc R . .
H7C H -0.0424 0.0299 0.0510 0.077 Uiso 1 1 calc R . .
C8 C 0.3296(4) -0.0107(3) -0.03503(9) 0.0617(6) Uani 1 1 d . . .
H8A H 0.4679 -0.0163 -0.0318 0.093 Uiso 1 1 calc R . .
H8B H 0.2965 0.0568 -0.0611 0.093 Uiso 1 1 calc R . .
H8C H 0.2795 -0.0902 -0.0491 0.093 Uiso 1 1 calc R . .
C9 C 0.2479(2) 0.13472(16) 0.11425(7) 0.0331(4) Uani 1 1 d . . .
C10 C 0.2362(3) -0.01187(16) 0.12750(7) 0.0333(4) Uani 1 1 d . . .
H10 H 0.3281 -0.0317 0.1582 0.040 Uiso 1 1 calc R . .
C11 C 0.3553(3) 0.19431(17) 0.16599(8) 0.0391(4) Uani 1 1 d . . .
H11 H 0.4615 0.1387 0.1783 0.047 Uiso 1 1 calc R . .
C12 C 0.1962(3) 0.20014(18) 0.21247(8) 0.0416(5) Uani 1 1 d . . .
H12 H 0.1856 0.2895 0.2246 0.050 Uiso 1 1 calc R . .
C13 C 0.0086(3) 0.16762(17) 0.17835(8) 0.0396(4) Uani 1 1 d . . .
H13 H -0.0975 0.2237 0.1904 0.048 Uiso 1 1 calc R . .
C14 C -0.0576(3) 0.0288(2) 0.17875(8) 0.0423(4) Uani 1 1 d . . .
C15 C 0.2393(3) 0.1207(2) 0.26614(8) 0.0504(5) Uani 1 1 d . . .
H15 H 0.2567 0.0314 0.2546 0.061 Uiso 1 1 calc R . .
C16 C 0.0704(4) 0.1276(3) 0.30804(10) 0.0729(7) Uani 1 1 d . . .
H16A H 0.0562 0.2138 0.3215 0.109 Uiso 1 1 calc R . .
H16B H 0.0951 0.0720 0.3399 0.109 Uiso 1 1 calc R . .
H16C H -0.0463 0.1014 0.2891 0.109 Uiso 1 1 calc R . .
C17 C 0.4245(4) 0.1658(3) 0.29541(11) 0.0726(8) Uani 1 1 d . . .
H17A H 0.4127 0.2546 0.3051 0.109 Uiso 1 1 calc R . .
H17B H 0.5322 0.1542 0.2700 0.109 Uiso 1 1 calc R . .
H17C H 0.4451 0.1168 0.3296 0.109 Uiso 1 1 calc R . .
H1D H 0.062(3) 0.2715(10) 0.1110(8) 0.041(5) Uiso 1 1 d D . .

loop_
_atom_site_aniso_label
_atom_site_aniso_U_11
_atom_site_aniso_U_22
_atom_site_aniso_U_33
_atom_site_aniso_U_23
_atom_site_aniso_U_13
_atom_site_aniso_U_12
O1 0.0427(7) 0.0378(7) 0.0485(7) -0.0035(6) 0.0088(6) -0.0099(6)
O2 0.0819(12) 0.0404(8) 0.1020(14) 0.0125(9) -0.0171(11) -0.0086(9)
O3 0.0457(10) 0.0617(11) 0.171(2) -0.0069(12) -0.0099(12) -0.0190(8)
O4 0.0510(9) 0.0704(10) 0.0634(9) -0.0048(8) 0.0202(7) -0.0157(8)
N1 0.0320(8) 0.0354(8) 0.0439(8) 0.0014(7) -0.0005(7) 0.0050(7)
N2 0.0506(11) 0.0380(9) 0.0686(11) -0.0071(8) -0.0013(9) -0.0050(9)
C1 0.0636(14) 0.0408(11) 0.0595(12) -0.0127(9) -0.0001(12) 0.0020(11)
C2 0.0343(10) 0.0384(10) 0.0412(9) -0.0057(8) -0.0016(8) 0.0047(8)
C3 0.0358(10) 0.0543(12) 0.0531(11) -0.0070(9) -0.0011(9) 0.0116(10)
C4 0.0337(10) 0.0586(13) 0.0553(12) -0.0019(10) 0.0086(9) -0.0024(9)
C5 0.0353(10) 0.0406(10) 0.0449(10) 0.0064(8) 0.0034(8) -0.0010(8)
C6 0.0361(10) 0.0485(10) 0.0367(9) -0.0026(8) 0.0000(8) 0.0053(9)
C7 0.0448(12) 0.0641(13) 0.0456(11) -0.0044(10) -0.0113(9) 0.0046(11)
C8 0.0632(14) 0.0812(16) 0.0407(11) -0.0052(11) 0.0033(10) 0.0117(13)
C9 0.0276(9) 0.0317(9) 0.0400(9) -0.0004(7) -0.0016(8) 0.0002(7)
C10 0.0314(9) 0.0328(8) 0.0357(8) -0.0010(7) -0.0033(7) 0.0003(7)
C11 0.0352(10) 0.0317(9) 0.0505(11) -0.0033(8) -0.0057(9) 0.0018(8)
C12 0.0461(11) 0.0350(10) 0.0435(10) -0.0071(8) -0.0032(9) 0.0046(9)
C13 0.0365(10) 0.0409(10) 0.0414(10) -0.0028(8) 0.0022(8) 0.0079(8)
C14 0.0376(10) 0.0505(11) 0.0387(10) -0.0023(9) 0.0031(9) -0.0018(9)
C15 0.0692(15) 0.0404(10) 0.0417(10) -0.0057(8) -0.0074(11) 0.0095(11)
C16 0.097(2) 0.0777(17) 0.0438(12) -0.0039(11) 0.0029(13) 0.0063(16)
C17 0.0858(18) 0.0719(18) 0.0602(15) -0.0081(12) -0.0290(14) 0.0104(15)

loop_
_atom_type_symbol
_atom_type_description
_atom_type_scat_dispersion_real
_atom_type_scat_dispersion_imag
_atom_type_scat_source
C C 0.0033 0.0016 'International Tables Vol C Tables 4.2.6.8 and 6.1.1.4'
H H 0.0000 0.0000 'International Tables Vol C Tables 4.2.6.8 and 6.1.1.4'
N N 0.0061 0.0033 'International Tables Vol C Tables 4.2.6.8 and 6.1.1.4'
O O 0.0106 0.0060 'International Tables Vol C Tables 4.2.6.8 and 6.1.1.4'

loop_
_geom_angle_atom_site_label_1
_geom_angle_atom_site_label_2
_geom_angle_atom_site_label_3
_geom_angle
_geom_angle_site_symmetry_1
_geom_angle_site_symmetry_3
_geom_angle_publ_flag
C14 O1 C10 117.34(14) . . ?
C13 N1 C9 100.96(13) . . ?
C13 N1 H1D 109.6(13) . . ?
C9 N1 H1D 107.1(13) . . ?
O3 N2 O2 123.11(19) . . ?
O3 N2 C11 117.98(19) . . ?
O2 N2 C11 118.91(17) . . ?
C2 C1 H1A 109.5 . . ?
C2 C1 H1B 109.5 . . ?
H1A C1 H1B 109.5 . . ?
C2 C1 H1C 109.5 . . ?
H1A C1 H1C 109.5 . . ?
H1B C1 H1C 109.5 . . ?
C1 C2 C3 114.80(16) . . ?
C1 C2 C10 114.32(16) . . ?
C3 C2 C10 103.12(15) . . ?
C1 C2 C6 118.07(16) . . ?
C3 C2 C6 101.09(16) . . ?
C10 C2 C6 103.42(14) . . ?
C2 C3 C4 104.63(16) . . ?
C2 C3 H3A 110.8 . . ?
C4 C3 H3A 110.8 . . ?
C2 C3 H3B 110.8 . . ?
C4 C3 H3B 110.8 . . ?
H3A C3 H3B 108.9 . . ?
C5 C4 C3 102.37(16) . . ?
C5 C4 H4A 111.3 . . ?
C3 C4 H4A 111.3 . . ?
C5 C4 H4B 111.3 . . ?
C3 C4 H4B 111.3 . . ?
H4A C4 H4B 109.2 . . ?
C9 C5 C4 107.44(15) . . ?
C9 C5 C6 103.59(14) . . ?
C4 C5 C6 101.69(15) . . ?
C9 C5 H5 114.3 . . ?
C4 C5 H5 114.3 . . ?
C6 C5 H5 114.3 . . ?
C7 C6 C8 105.42(17) . . ?
C7 C6 C2 114.71(17) . . ?
C8 C6 C2 113.91(16) . . ?
C7 C6 C5 116.73(16) . . ?
C8 C6 C5 112.64(17) . . ?
C2 C6 C5 93.58(13) . . ?
C6 C7 H7A 109.5 . . ?
C6 C7 H7B 109.5 . . ?
H7A C7 H7B 109.5 . . ?
C6 C7 H7C 109.5 . . ?
H7A C7 H7C 109.5 . . ?
H7B C7 H7C 109.5 . . ?
C6 C8 H8A 109.5 . . ?
C6 C8 H8B 109.5 . . ?
H8A C8 H8B 109.5 . . ?
C6 C8 H8C 109.5 . . ?
H8A C8 H8C 109.5 . . ?
H8B C8 H8C 109.5 . . ?
N1 C9 C5 114.69(14) . . ?
N1 C9 C11 104.01(13) . . ?
C5 C9 C11 121.55(15) . . ?
N1 C9 C10 108.37(14) . . ?
C5 C9 C10 102.00(14) . . ?
C11 C9 C10 105.33(13) . . ?
O1 C10 C2 113.69(14) . . ?
O1 C10 C9 112.92(14) . . ?
C2 C10 C9 104.30(13) . . ?
O1 C10 H10 108.6 . . ?
C2 C10 H10 108.6 . . ?
C9 C10 H10 108.6 . . ?
N2 C11 C12 111.57(15) . . ?
N2 C11 C9 110.87(15) . . ?
C12 C11 C9 102.93(14) . . ?
N2 C11 H11 110.4 . . ?
C12 C11 H11 110.4 . . ?
C9 C11 H11 110.4 . . ?
C15 C12 C11 114.51(16) . . ?
C15 C12 C13 117.48(17) . . ?
C11 C12 C13 102.90(14) . . ?
C15 C12 H12 107.1 . . ?
C11 C12 H12 107.1 . . ?
C13 C12 H12 107.1 . . ?
N1 C13 C14 102.09(14) . . ?
N1 C13 C12 106.88(15) . . ?
C14 C13 C12 117.03(16) . . ?
N1 C13 H13 110.1 . . ?
C14 C13 H13 110.1 . . ?
C12 C13 H13 110.1 . . ?
O4 C14 O1 119.03(19) . . ?
O4 C14 C13 124.53(18) . . ?
O1 C14 C13 116.03(15) . . ?
C16 C15 C17 109.82(18) . . ?
C16 C15 C12 110.53(18) . . ?
C17 C15 C12 111.2(2) . . ?
C16 C15 H15 108.4 . . ?
C17 C15 H15 108.4 . . ?
C12 C15 H15 108.4 . . ?
C15 C16 H16A 109.5 . . ?
C15 C16 H16B 109.5 . . ?
H16A C16 H16B 109.5 . . ?
C15 C16 H16C 109.5 . . ?
H16A C16 H16C 109.5 . . ?
H16B C16 H16C 109.5 . . ?
C15 C17 H17A 109.5 . . ?
C15 C17 H17B 109.5 . . ?
H17A C17 H17B 109.5 . . ?
C15 C17 H17C 109.5 . . ?
H17A C17 H17C 109.5 . . ?
H17B C17 H17C 109.5 . . ?

loop_
_geom_bond_atom_site_label_1
_geom_bond_atom_site_label_2
_geom_bond_distance
_geom_bond_site_symmetry_2
_geom_bond_publ_flag
O1 C14 1.351(2) . ?
O1 C10 1.452(2) . ?
O2 N2 1.212(2) . ?
O3 N2 1.207(2) . ?
O4 C14 1.201(2) . ?
N1 C13 1.461(2) . ?
N1 C9 1.466(2) . ?
N1 H1D 0.887(9) . ?
N2 C11 1.511(3) . ?
C1 C2 1.516(3) . ?
C1 H1A 0.9600 . ?
C1 H1B 0.9600 . ?
C1 H1C 0.9600 . ?
C2 C3 1.541(3) . ?
C2 C10 1.541(2) . ?
C2 C6 1.554(3) . ?
C3 C4 1.549(3) . ?
C3 H3A 0.9700 . ?
C3 H3B 0.9700 . ?
C4 C5 1.541(3) . ?
C4 H4A 0.9700 . ?
C4 H4B 0.9700 . ?
C5 C9 1.535(2) . ?
C5 C6 1.558(3) . ?
C5 H5 0.9800 . ?
C6 C7 1.530(3) . ?
C6 C8 1.546(3) . ?
C7 H7A 0.9600 . ?
C7 H7B 0.9600 . ?
C7 H7C 0.9600 . ?
C8 H8A 0.9600 . ?
C8 H8B 0.9600 . ?
C8 H8C 0.9600 . ?
C9 C11 1.549(3) . ?
C9 C10 1.567(2) . ?
C10 H10 0.9800 . ?
C11 C12 1.546(3) . ?
C11 H11 0.9800 . ?
C12 C15 1.534(3) . ?
C12 C13 1.559(3) . ?
C12 H12 0.9800 . ?
C13 C14 1.523(3) . ?
C13 H13 0.9800 . ?
C15 C16 1.525(3) . ?
C15 C17 1.525(3) . ?
C15 H15 0.9800 . ?
C16 H16A 0.9600 . ?
C16 H16B 0.9600 . ?
C16 H16C 0.9600 . ?
C17 H17A 0.9600 . ?
C17 H17B 0.9600 . ?
C17 H17C 0.9600 . ?

loop_
_geom_torsion_atom_site_label_1
_geom_torsion_atom_site_label_2
_geom_torsion_atom_site_label_3
_geom_torsion_atom_site_label_4
_geom_torsion
_geom_torsion_site_symmetry_1
_geom_torsion_site_symmetry_2
_geom_torsion_site_symmetry_3
_geom_torsion_site_symmetry_4
_geom_torsion_publ_flag
C1 C2 C3 C4 162.51(17) . . . . ?
C10 C2 C3 C4 -72.49(18) . . . . ?
C6 C2 C3 C4 34.28(19) . . . . ?
C2 C3 C4 C5 1.6(2) . . . . ?
C3 C4 C5 C9 71.55(19) . . . . ?
C3 C4 C5 C6 -36.90(19) . . . . ?
C1 C2 C6 C7 57.4(2) . . . . ?
C3 C2 C6 C7 -176.55(17) . . . . ?
C10 C2 C6 C7 -70.01(19) . . . . ?
C1 C2 C6 C8 -64.2(2) . . . . ?
C3 C2 C6 C8 61.8(2) . . . . ?
C10 C2 C6 C8 168.38(16) . . . . ?
C1 C2 C6 C5 179.03(17) . . . . ?
C3 C2 C6 C5 -54.89(16) . . . . ?
C10 C2 C6 C5 51.65(16) . . . . ?
C9 C5 C6 C7 65.3(2) . . . . ?
C4 C5 C6 C7 176.67(17) . . . . ?
C9 C5 C6 C8 -172.53(16) . . . . ?
C4 C5 C6 C8 -61.1(2) . . . . ?
C9 C5 C6 C2 -54.75(16) . . . . ?
C4 C5 C6 C2 56.64(16) . . . . ?
C13 N1 C9 C5 177.30(15) . . . . ?
C13 N1 C9 C11 -47.61(16) . . . . ?
C13 N1 C9 C10 64.11(16) . . . . ?
C4 C5 C9 N1 173.23(14) . . . . ?
C6 C5 C9 N1 -79.65(17) . . . . ?
C4 C5 C9 C11 46.7(2) . . . . ?
C6 C5 C9 C11 153.84(16) . . . . ?
C4 C5 C9 C10 -69.87(17) . . . . ?
C6 C5 C9 C10 37.24(16) . . . . ?
C14 O1 C10 C2 -155.67(16) . . . . ?
C14 O1 C10 C9 -37.1(2) . . . . ?
C1 C2 C10 O1 -37.5(2) . . . . ?
C3 C2 C10 O1 -162.85(15) . . . . ?
C6 C2 C10 O1 92.15(16) . . . . ?
C1 C2 C10 C9 -160.94(16) . . . . ?
C3 C2 C10 C9 73.74(17) . . . . ?
C6 C2 C10 C9 -31.25(17) . . . . ?
N1 C9 C10 O1 -6.07(19) . . . . ?
C5 C9 C10 O1 -127.44(14) . . . . ?
C11 C9 C10 O1 104.76(15) . . . . ?
N1 C9 C10 C2 117.83(14) . . . . ?
C5 C9 C10 C2 -3.54(17) . . . . ?
C11 C9 C10 C2 -131.33(15) . . . . ?
O3 N2 C11 C12 118.6(2) . . . . ?
O2 N2 C11 C12 -62.1(2) . . . . ?
O3 N2 C11 C9 -127.3(2) . . . . ?
O2 N2 C11 C9 52.0(2) . . . . ?
N1 C9 C11 N2 -83.46(17) . . . . ?
C5 C9 C11 N2 47.7(2) . . . . ?
C10 C9 C11 N2 162.63(15) . . . . ?
N1 C9 C11 C12 35.95(16) . . . . ?
C5 C9 C11 C12 167.13(16) . . . . ?
C10 C9 C11 C12 -77.95(16) . . . . ?
N2 C11 C12 C15 -122.78(18) . . . . ?
C9 C11 C12 C15 118.29(17) . . . . ?
N2 C11 C12 C13 108.57(17) . . . . ?
C9 C11 C12 C13 -10.36(17) . . . . ?
C9 N1 C13 C14 -82.37(15) . . . . ?
C9 N1 C13 C12 41.04(17) . . . . ?
C15 C12 C13 N1 -145.19(16) . . . . ?
C11 C12 C13 N1 -18.41(19) . . . . ?
C15 C12 C13 C14 -31.6(2) . . . . ?
C11 C12 C13 C14 95.20(18) . . . . ?
C10 O1 C14 O4 -168.11(17) . . . . ?
C10 O1 C14 C13 18.9(2) . . . . ?
N1 C13 C14 O4 -131.72(19) . . . . ?
C12 C13 C14 O4 112.0(2) . . . . ?
N1 C13 C14 O1 40.8(2) . . . . ?
C12 C13 C14 O1 -75.4(2) . . . . ?
C11 C12 C15 C16 -177.34(18) . . . . ?
C13 C12 C15 C16 -56.4(2) . . . . ?
C11 C12 C15 C17 60.4(2) . . . . ?
C13 C12 C15 C17 -178.72(17) . . . . ?
